data_4320901
loop_
_publ_author_name
'Yan Z. Voloshin'
'Oleg A. Varzatskii'
'Tatyana E. Kron'
'Vitaly K. Belsky'
'Valery E. Zavodnik'
'Nataly G. Strizhakova'
'Alexey V. Palchik'

_publ_contact_author 'Yan Z. Voloshin'
_publ_contact_author_email voloshin@cc.nifhi.ac.ru
_publ_section_title
;
 Triribbed-Functionalized Clathrochelate Iron(II) Dioximates as a New and
 Promising Tool To Obtain Polynucleating and Polynuclear Compounds with
 Improved Properties
;
_journal_name_full 'Inorganic Chemistry'
_journal_page_first 1907
_journal_page_last 1918
_journal_paper_doi 10.1021/ic990476n
_journal_volume 39
_journal_year 2000
_chemical_formula_sum 'C25 H24 B Fe0.5 N3 O6'
_chemical_formula_weight 501.21
_chemical_name_systematic
; 
 ? 
;
_space_group_IT_number 15
_symmetry_cell_setting monoclinic
_symmetry_space_group_name_Hall '-C 2yc'
_symmetry_space_group_name_H-M 'C 1 2/c 1'
_atom_sites_solution_hydrogens geom
_atom_sites_solution_primary direct
_atom_sites_solution_secondary difmap
_audit_creation_method SHELXL-97
_cell_angle_alpha 90.00
_cell_angle_beta 120.86(3)
_cell_angle_gamma 90.00
_cell_formula_units_Z 8
_cell_length_a 17.718(4)
_cell_length_b 25.075(5)
_cell_length_c 13.445(3)
_cell_measurement_reflns_used 24
_cell_measurement_temperature 293(2)
_cell_measurement_theta_max 13
_cell_measurement_theta_min 11
_cell_volume 5128(3)
_computing_structure_refinement 'SHELXL-97 (Sheldrick, 1997)'
_computing_structure_solution 'SHELXS-97 (Sheldrick, 1990)'
_diffrn_ambient_temperature 293(2)
_diffrn_measured_fraction_theta_full 0.292
_diffrn_measured_fraction_theta_max 0.292
_diffrn_measurement_device_type CAD4
_diffrn_measurement_method theta/2theta
_diffrn_radiation_monochromator beta-filter
_diffrn_radiation_source 'fine-focus sealed tube'
_diffrn_radiation_type MoK\a
_diffrn_radiation_wavelength 0.71073
_diffrn_reflns_av_R_equivalents 0.0326
_diffrn_reflns_av_sigmaI/netI 0.0193
_diffrn_reflns_limit_h_max 21
_diffrn_reflns_limit_h_min 0
_diffrn_reflns_limit_k_max 29
_diffrn_reflns_limit_k_min 0
_diffrn_reflns_limit_l_max 13
_diffrn_reflns_limit_l_min -15
_diffrn_reflns_number 2793
_diffrn_reflns_theta_full 24.97
_diffrn_reflns_theta_max 24.97
_diffrn_reflns_theta_min 1.57
_diffrn_standards_decay_% .5
_diffrn_standards_interval_time 100
_diffrn_standards_number 3
_exptl_absorpt_coefficient_mu 0.360
_exptl_absorpt_correction_T_max 0.9186
_exptl_absorpt_correction_T_min 0.8635
_exptl_absorpt_correction_type none
_exptl_crystal_colour brown
_exptl_crystal_density_diffrn 1.298
_exptl_crystal_density_method 'not measured'
_exptl_crystal_description prizm
_exptl_crystal_F_000 2088
_exptl_crystal_size_max 0.42
_exptl_crystal_size_mid 0.36
_exptl_crystal_size_min 0.24
_refine_diff_density_max 0.556
_refine_diff_density_min -0.482
_refine_diff_density_rms 0.063
_refine_ls_extinction_method none
_refine_ls_goodness_of_fit_ref 1.061
_refine_ls_hydrogen_treatment mixed
_refine_ls_matrix_type full
_refine_ls_number_parameters 417
_refine_ls_number_reflns 2699
_refine_ls_number_restraints 0
_refine_ls_restrained_S_all 1.061
_refine_ls_R_factor_all 0.0458
_refine_ls_R_factor_gt 0.0458
_refine_ls_shift/su_max 0.454
_refine_ls_shift/su_mean 0.029
_refine_ls_structure_factor_coef Fsqd
_refine_ls_weighting_details 'w=1/[\s^2^(Fo^2^)+(0.1004P)^2^+4.2227P] where P=(Fo^2^+2Fc^2^)/3'
_refine_ls_weighting_scheme calc
_refine_ls_wR_factor_gt 0.1227
_refine_ls_wR_factor_ref 0.1227
_reflns_number_gt 2699
_reflns_number_total 2699
_reflns_threshold_expression >2sigma(I)
_cod_data_source_file ic990476n_5.cif
_cod_data_source_block yv28
_cod_depositor_comments
;
The following automatic conversions were performed:

'_refine_ls_weighting_scheme' value 'calc
w=1/[\s^2^(Fo^2^)+(0.1004P)^2^+4.2227P] where P=(Fo^2^+2Fc^2^)/3' was
changed to 'calc'. New tag '_refine_ls_weighting_details' was
created. The value of the new tag was set to
'w=1/[\s^2^(Fo^2^)+(0.1004P)^2^+4.2227P] where P=(Fo^2^+2Fc^2^)/3'.

Automatic conversion script
Id: cif_fix_values 3143 2015-03-26 13:38:13Z robertas 
;
_cod_original_cell_volume 5127.6(19)
_cod_original_formula_sum 'C25 H24 B Fe0.50 N3 O6'
_cod_database_code 4320901

loop_
_symmetry_equiv_pos_as_xyz
'x, y, z'
'-x, y, -z+1/2'
'x+1/2, y+1/2, z'
'-x+1/2, y+1/2, -z+1/2'
'-x, -y, -z'
'x, -y, z-1/2'
'-x+1/2, -y+1/2, -z'
'x+1/2, -y+1/2, z-1/2'

loop_
_atom_site_label
_atom_site_type_symbol
_atom_site_fract_x
_atom_site_fract_y
_atom_site_fract_z
_atom_site_U_iso_or_equiv
_atom_site_adp_type
_atom_site_occupancy
_atom_site_calc_flag
_atom_site_refinement_flags
_atom_site_disorder_assembly
_atom_site_disorder_group
Fe Fe 0.5000 0.71851(2) 0.2500 0.0359(2) Uani 1 d S . .
O1 O 0.42019(17) 0.66477(9) 0.3654(2) 0.0480(6) Uani 1 d . . .
O2 O 0.53300(17) 0.73116(9) 0.4840(2) 0.0480(6) Uani 1 d . . .
O3 O 0.38738(17) 0.76040(9) 0.3310(2) 0.0469(6) Uani 1 d . . .
N1 N 0.45565(19) 0.66001(10) 0.2957(3) 0.0409(6) Uani 1 d . . .
N2 N 0.56453(19) 0.73740(10) 0.4106(2) 0.0403(6) Uani 1 d . . .
N3 N 0.40739(19) 0.76037(10) 0.2450(2) 0.0403(7) Uani 1 d . . .
B1 B 0.4364(3) 0.71874(15) 0.4216(4) 0.0437(8) Uani 1 d . . .
C1 C 0.4771(2) 0.61244(12) 0.2812(3) 0.0432(8) Uani 1 d . . .
O4 O 0.45597(17) 0.56833(9) 0.3184(2) 0.0524(7) Uani 1 d . . .
C2 C 0.5232(3) 0.53170(14) 0.3849(3) 0.0504(9) Uani 1 d . . .
C3 C 0.6064(4) 0.5474(2) 0.4597(5) 0.0751(14) Uani 1 d . . .
C4 C 0.6677(5) 0.5066(4) 0.5271(6) 0.112(3) Uani 1 d . . .
C5 C 0.6437(7) 0.4559(4) 0.5183(8) 0.115(3) Uani 1 d . . .
C6 C 0.5599(7) 0.4425(2) 0.4421(7) 0.101(2) Uani 1 d . . .
C7 C 0.4972(4) 0.47916(15) 0.3738(4) 0.0676(13) Uani 1 d . . .
C8 C 0.6287(2) 0.77098(13) 0.4424(3) 0.0426(8) Uani 1 d . . .
O5 O 0.67050(18) 0.79576(10) 0.5468(2) 0.0569(7) Uani 1 d . . .
C9 C 0.6571(3) 0.85031(16) 0.5425(4) 0.0586(10) Uani 1 d . . .
C10 C 0.5789(4) 0.8726(2) 0.4602(7) 0.120(3) Uani 1 d . . .
C11 C 0.5711(5) 0.9283(3) 0.4511(8) 0.142(3) Uani 1 d . . .
C12 C 0.6398(7) 0.9589(3) 0.5283(10) 0.145(4) Uani 1 d . . .
C13 C 0.7148(6) 0.9355(3) 0.6161(8) 0.130(3) Uani 1 d . . .
C14 C 0.7258(4) 0.8807(2) 0.6207(5) 0.0732(13) Uani 1 d . . .
C15 C 0.3500(2) 0.78051(12) 0.1461(3) 0.0410(7) Uani 1 d . . .
O6 O 0.27267(16) 0.80384(9) 0.1155(2) 0.0515(6) Uani 1 d . . .
C16 C 0.2665(2) 0.83830(13) 0.1927(3) 0.0507(9) Uani 1 d . . .
C17 C 0.1955(3) 0.83232(19) 0.2057(4) 0.0677(12) Uani 1 d . . .
C18 C 0.1847(4) 0.8676(2) 0.2769(5) 0.0793(14) Uani 1 d . . .
C19 C 0.2443(4) 0.9068(2) 0.3322(6) 0.0953(19) Uani 1 d . . .
C20 C 0.3136(5) 0.9123(2) 0.3164(8) 0.128(3) Uani 1 d . . .
C21 C 0.3251(4) 0.87828(19) 0.2451(6) 0.097(2) Uani 1 d . . .
C22 C 0.4041(3) 0.71883(16) 0.5117(4) 0.0541(9) Uani 1 d . . .
C23 C 0.3946(4) 0.77400(19) 0.5512(4) 0.0647(11) Uani 1 d . . .
C24 C 0.3678(4) 0.7733(3) 0.6416(5) 0.0871(16) Uani 1 d . . .
C25 C 0.3561(9) 0.8296(5) 0.6754(11) 0.156(5) Uani 1 d . . .
H3 H 0.621(3) 0.580(2) 0.467(4) 0.070(15) Uiso 1 d . . .
H4 H 0.721(4) 0.523(2) 0.570(5) 0.095(19) Uiso 1 d . . .
H5 H 0.693(4) 0.436(3) 0.588(6) 0.13(2) Uiso 1 d . . .
H6 H 0.544(4) 0.414(2) 0.438(4) 0.082(18) Uiso 1 d . . .
H7 H 0.435(4) 0.471(2) 0.312(5) 0.094(18) Uiso 1 d . . .
H10 H 0.524(5) 0.849(3) 0.390(7) 0.18(3) Uiso 1 d . . .
H11 H 0.496(5) 0.948(3) 0.368(6) 0.14(2) Uiso 1 d . . .
H12 H 0.620(6) 0.991(4) 0.499(8) 0.20(4) Uiso 1 d . . .
H13 H 0.761(4) 0.957(2) 0.669(4) 0.088(15) Uiso 1 d . . .
H14 H 0.780(4) 0.860(3) 0.672(5) 0.12(2) Uiso 1 d . . .
H17 H 0.148(3) 0.800(2) 0.161(4) 0.085(14) Uiso 1 d . . .
H18 H 0.133(4) 0.862(2) 0.282(5) 0.097(17) Uiso 1 d . . .
H19 H 0.247(4) 0.927(2) 0.385(5) 0.106(19) Uiso 1 d . . .
H20 H 0.365(4) 0.937(3) 0.368(5) 0.13(2) Uiso 1 d . . .
H21 H 0.373(4) 0.881(2) 0.234(5) 0.12(2) Uiso 1 d . . .
H221 H 0.449(3) 0.7014(16) 0.583(4) 0.055(11) Uiso 1 d . . .
H222 H 0.349(3) 0.7024(17) 0.480(4) 0.064(13) Uiso 1 d . . .
H231 H 0.446(3) 0.7921(18) 0.575(4) 0.068(14) Uiso 1 d . . .
H232 H 0.340(3) 0.7931(15) 0.476(3) 0.053(10) Uiso 1 d . . .
H241 H 0.418(3) 0.7488(17) 0.717(4) 0.073(13) Uiso 1 d . . .
H242 H 0.301(3) 0.7530(18) 0.598(4) 0.078(14) Uiso 1 d . . .
H251 H 0.342(6) 0.830(4) 0.713(8) 0.15(4) Uiso 1 d . . .
H252 H 0.415(6) 0.854(3) 0.715(8) 0.17(3) Uiso 1 d . . .
H253 H 0.293(6) 0.846(3) 0.601(8) 0.18(3) Uiso 1 d . . .

loop_
_atom_site_aniso_label
_atom_site_aniso_U_11
_atom_site_aniso_U_22
_atom_site_aniso_U_33
_atom_site_aniso_U_23
_atom_site_aniso_U_13
_atom_site_aniso_U_12
Fe 0.0453(4) 0.0236(3) 0.0423(4) 0.000 0.0250(3) 0.000
O1 0.0652(16) 0.0332(12) 0.0639(16) -0.0003(11) 0.0463(14) -0.0005(11)
O2 0.0604(16) 0.0463(14) 0.0433(13) 0.0041(11) 0.0309(12) 0.0026(11)
O3 0.0616(16) 0.0373(12) 0.0535(14) 0.0063(10) 0.0380(13) 0.0124(11)
N1 0.0474(16) 0.0313(14) 0.0536(16) -0.0005(12) 0.0328(14) 0.0001(12)
N2 0.0472(17) 0.0343(14) 0.0415(15) 0.0038(11) 0.0244(14) 0.0043(12)
N3 0.0515(17) 0.0276(13) 0.0471(16) -0.0027(12) 0.0291(15) 0.0016(12)
B1 0.053(2) 0.0335(18) 0.050(2) 0.0038(17) 0.0298(18) 0.0054(18)
C1 0.054(2) 0.0274(16) 0.056(2) 0.0004(14) 0.0337(18) -0.0008(14)
O4 0.0631(16) 0.0296(12) 0.0801(18) 0.0067(11) 0.0479(15) -0.0008(11)
C2 0.073(3) 0.0347(18) 0.064(2) 0.0040(16) 0.049(2) 0.0084(18)
C3 0.086(4) 0.066(3) 0.080(3) 0.015(3) 0.048(3) 0.005(3)
C4 0.077(4) 0.168(8) 0.094(5) 0.047(5) 0.045(4) 0.034(5)
C5 0.154(7) 0.108(6) 0.124(6) 0.068(5) 0.101(6) 0.077(6)
C6 0.188(8) 0.046(3) 0.115(5) 0.030(3) 0.111(6) 0.039(4)
C7 0.120(4) 0.032(2) 0.080(3) 0.006(2) 0.072(3) 0.003(2)
C8 0.049(2) 0.0303(17) 0.0429(18) 0.0017(13) 0.0195(16) 0.0032(14)
O5 0.0699(18) 0.0447(14) 0.0444(14) -0.0058(11) 0.0210(13) -0.0005(12)
C9 0.064(3) 0.045(2) 0.070(3) -0.0197(19) 0.036(2) -0.0076(19)
C10 0.081(4) 0.069(3) 0.157(6) -0.049(4) 0.022(4) 0.009(3)
C11 0.122(6) 0.068(4) 0.189(8) -0.039(4) 0.045(6) 0.015(4)
C12 0.144(8) 0.066(4) 0.190(10) -0.046(5) 0.060(7) -0.004(5)
C13 0.116(6) 0.073(4) 0.174(8) -0.062(5) 0.055(6) -0.037(4)
C14 0.074(3) 0.068(3) 0.079(3) -0.020(2) 0.040(3) -0.020(2)
C15 0.0446(18) 0.0259(15) 0.0482(18) 0.0017(15) 0.0208(15) -0.0002(15)
O6 0.0489(15) 0.0424(13) 0.0585(15) 0.0017(11) 0.0242(13) 0.0073(11)
C16 0.051(2) 0.0327(18) 0.065(2) 0.0037(16) 0.0264(19) 0.0075(16)
C17 0.065(3) 0.069(3) 0.074(3) -0.009(2) 0.040(2) -0.007(2)
C18 0.079(3) 0.080(3) 0.096(4) -0.013(3) 0.057(3) 0.003(3)
C19 0.108(4) 0.068(3) 0.125(5) -0.036(3) 0.070(4) 0.004(3)
C20 0.113(5) 0.072(4) 0.225(9) -0.079(5) 0.105(6) -0.033(4)
C21 0.094(4) 0.052(3) 0.178(6) -0.043(3) 0.094(4) -0.024(3)
C22 0.067(3) 0.047(2) 0.061(2) 0.004(2) 0.041(2) 0.006(2)
C23 0.078(3) 0.064(3) 0.067(3) -0.009(2) 0.048(3) 0.005(2)
C24 0.091(4) 0.114(4) 0.074(3) -0.010(3) 0.055(3) 0.011(3)
C25 0.157(9) 0.182(10) 0.158(9) -0.079(8) 0.102(8) 0.015(8)

loop_
_atom_type_symbol
_atom_type_description
_atom_type_scat_dispersion_real
_atom_type_scat_dispersion_imag
_atom_type_scat_source
C C 0.0033 0.0016 'International Tables Vol C Tables 4.2.6.8 and 6.1.1.4'
H H 0.0000 0.0000 'International Tables Vol C Tables 4.2.6.8 and 6.1.1.4'
B B 0.0013 0.0007 'International Tables Vol C Tables 4.2.6.8 and 6.1.1.4'
N N 0.0061 0.0033 'International Tables Vol C Tables 4.2.6.8 and 6.1.1.4'
O O 0.0106 0.0060 'International Tables Vol C Tables 4.2.6.8 and 6.1.1.4'
Fe Fe 0.3463 0.8444 'International Tables Vol C Tables 4.2.6.8 and 6.1.1.4'

loop_
_geom_angle_atom_site_label_1
_geom_angle_atom_site_label_2
_geom_angle_atom_site_label_3
_geom_angle
_geom_angle_site_symmetry_1
_geom_angle_site_symmetry_3
_geom_angle_publ_flag
N1 Fe N1 79.57(16) . 2_655 ?
N1 Fe N2 86.15(12) . . ?
N1 Fe N2 116.58(12) 2_655 . ?
N1 Fe N2 116.58(12) . 2_655 ?
N1 Fe N2 86.15(12) 2_655 2_655 ?
N2 Fe N2 151.34(16) . 2_655 ?
N1 Fe N3 153.46(12) . 2_655 ?
N1 Fe N3 86.89(11) 2_655 2_655 ?
N2 Fe N3 79.63(12) . 2_655 ?
N2 Fe N3 84.80(12) 2_655 2_655 ?
N1 Fe N3 86.89(11) . . ?
N1 Fe N3 153.46(12) 2_655 . ?
N2 Fe N3 84.80(12) . . ?
N2 Fe N3 79.63(12) 2_655 . ?
N3 Fe N3 113.70(16) 2_655 . ?
N1 O1 B1 112.6(2) . . ?
N2 O2 B1 113.0(2) . . ?
N3 O3 B1 113.1(2) . . ?
C1 N1 O1 117.0(3) . . ?
C1 N1 Fe 117.2(2) . . ?
O1 N1 Fe 124.09(19) . . ?
C8 N2 O2 116.7(3) . . ?
C8 N2 Fe 116.6(2) . . ?
O2 N2 Fe 123.8(2) . . ?
C15 N3 O3 117.3(3) . . ?
C15 N3 Fe 117.2(2) . . ?
O3 N3 Fe 123.8(2) . . ?
O3 B1 O2 109.2(3) . . ?
O3 B1 O1 109.7(3) . . ?
O2 B1 O1 109.7(3) . . ?
O3 B1 C22 109.6(3) . . ?
O2 B1 C22 109.2(3) . . ?
O1 B1 C22 109.6(3) . . ?
N1 C1 O4 122.8(3) . . ?
N1 C1 C1 112.68(19) . 2_655 ?
O4 C1 C1 124.51(18) . 2_655 ?
C1 O4 C2 117.9(3) . . ?
C3 C2 C7 122.5(4) . . ?
C3 C2 O4 122.0(4) . . ?
C7 C2 O4 115.4(4) . . ?
C2 C3 C4 116.6(6) . . ?
C5 C4 C3 121.7(7) . . ?
C4 C5 C6 119.1(6) . . ?
C5 C6 C7 122.8(6) . . ?
C6 C7 C2 117.3(6) . . ?
N2 C8 O5 124.0(3) . . ?
N2 C8 C15 113.0(3) . 2_655 ?
O5 C8 C15 122.9(3) . 2_655 ?
C8 O5 C9 114.7(3) . . ?
C14 C9 C10 121.8(5) . . ?
C14 C9 O5 117.1(4) . . ?
C10 C9 O5 121.1(4) . . ?
C9 C10 C11 119.3(6) . . ?
C12 C11 C10 119.0(8) . . ?
C11 C12 C13 120.6(7) . . ?
C12 C13 C14 120.8(6) . . ?
C9 C14 C13 118.1(6) . . ?
N3 C15 O6 128.8(3) . . ?
N3 C15 C8 112.6(3) . 2_655 ?
O6 C15 C8 118.4(3) . 2_655 ?
C15 O6 C16 119.8(3) . . ?
C21 C16 C17 121.8(4) . . ?
C21 C16 O6 120.9(4) . . ?
C17 C16 O6 117.1(3) . . ?
C16 C17 C18 118.8(4) . . ?
C19 C18 C17 119.8(5) . . ?
C18 C19 C20 120.2(5) . . ?
C19 C20 C21 121.0(6) . . ?
C16 C21 C20 118.4(5) . . ?
C23 C22 B1 114.6(3) . . ?
C24 C23 C22 113.9(4) . . ?
C23 C24 C25 112.0(7) . . ?

loop_
_geom_bond_atom_site_label_1
_geom_bond_atom_site_label_2
_geom_bond_distance
_geom_bond_site_symmetry_2
_geom_bond_publ_flag
Fe N1 1.909(3) . ?
Fe N1 1.909(3) 2_655 ?
Fe N2 1.914(3) . ?
Fe N2 1.914(3) 2_655 ?
Fe N3 1.920(3) 2_655 ?
Fe N3 1.920(3) . ?
O1 N1 1.375(3) . ?
O1 B1 1.504(5) . ?
O2 N2 1.369(4) . ?
O2 B1 1.502(5) . ?
O3 N3 1.372(3) . ?
O3 B1 1.499(4) . ?
N1 C1 1.297(4) . ?
N2 C8 1.298(5) . ?
N3 C15 1.292(4) . ?
B1 C22 1.584(5) . ?
C1 O4 1.344(4) . ?
C1 C1 1.435(7) 2_655 ?
O4 C2 1.403(4) . ?
C2 C3 1.349(7) . ?
C2 C7 1.378(6) . ?
C3 C4 1.428(9) . ?
C4 C5 1.328(11) . ?
C5 C6 1.343(11) . ?
C6 C7 1.370(8) . ?
C8 O5 1.356(4) . ?
C8 C15 1.442(5) 2_655 ?
O5 C9 1.384(5) . ?
C9 C14 1.363(6) . ?
C9 C10 1.373(8) . ?
C10 C11 1.403(9) . ?
C11 C12 1.361(11) . ?
C12 C13 1.375(11) . ?
C13 C14 1.385(9) . ?
C15 O6 1.345(4) . ?
C15 C8 1.442(5) 2_655 ?
O6 C16 1.398(4) . ?
C16 C21 1.352(6) . ?
C16 C17 1.365(6) . ?
C17 C18 1.386(7) . ?
C18 C19 1.353(8) . ?
C19 C20 1.356(9) . ?
C20 C21 1.375(8) . ?
C22 C23 1.522(6) . ?
C23 C24 1.515(6) . ?
C24 C25 1.529(11) . ?
